data_2011476
loop_
_publ_author_name
'Ooms, Fr\'ed\'eric'
'Norberg, Bernadette'
'Isin, Emre M.'
'Castagnoli, Neal Jr'
'Van der Schyf, Cornelis J.'
'Wouters, Johan'

_publ_section_title
;
 7-Nitroindazole
;
_journal_issue 10
_journal_name_full 'Acta Crystallographica Section C'
_journal_page_first e474
_journal_page_last e475
_journal_paper_doi 10.1107/S0108270100011975
_journal_volume 56
_journal_year 2000
_chemical_formula_moiety 'C7 H5 N3 O2'
_chemical_formula_sum 'C7 H5 N3 O2'
_chemical_formula_weight 163.14
_chemical_name_common 7-nitroindazole
_chemical_name_systematic
;
 ?
;
_space_group_IT_number 14
_symmetry_cell_setting monoclinic
_symmetry_space_group_name_Hall '-P 2yn'
_symmetry_space_group_name_H-M 'P 1 21/n 1'
_audit_creation_method SHELXL-97
_cell_angle_alpha 90.00
_cell_angle_beta 98.232(4)
_cell_angle_gamma 90.00
_cell_formula_units_Z 4
_cell_length_a 5.0200(10)
_cell_length_b 9.6360(10)
_cell_length_c 14.5060(10)
_cell_measurement_reflns_used 25
_cell_measurement_temperature 293(2)
_cell_measurement_theta_max 45
_cell_measurement_theta_min 40
_cell_volume 694.46(16)
_computing_cell_refinement 'CAD-4 EXPRESS'
_computing_data_collection 'CAD-4 EXPRESS (Enraf-Nonius, 1989)'
_computing_data_reduction 'HELENA (Spek, 1997)'
_computing_molecular_graphics 'PLATON (Spek, 1990)'
_computing_structure_refinement 'SHELXL97 (Sheldrick, 1997)'
_computing_structure_solution 'SHELXS97 (Sheldrick, 1997)'
_diffrn_ambient_temperature 293(2)
_diffrn_measured_fraction_theta_full .939
_diffrn_measured_fraction_theta_max .939
_diffrn_measurement_device_type Enraf-Nonius
_diffrn_measurement_method \q/2\q
_diffrn_radiation_monochromator graphite
_diffrn_radiation_source 'fine-focus sealed tube'
_diffrn_radiation_type CuK\a
_diffrn_radiation_wavelength 1.5418
_diffrn_reflns_av_R_equivalents .010
_diffrn_reflns_av_sigmaI/netI .013
_diffrn_reflns_limit_h_max 6
_diffrn_reflns_limit_h_min 0
_diffrn_reflns_limit_k_max 11
_diffrn_reflns_limit_k_min -8
_diffrn_reflns_limit_l_max 17
_diffrn_reflns_limit_l_min -17
_diffrn_reflns_number 1877
_diffrn_reflns_theta_full 71.87
_diffrn_reflns_theta_max 71.87
_diffrn_reflns_theta_min 5.53
_diffrn_standards_decay_% 2
_diffrn_standards_interval_time 60
_diffrn_standards_number 3
_exptl_absorpt_coefficient_mu 1.013
_exptl_absorpt_correction_T_max .839
_exptl_absorpt_correction_T_min .537
_exptl_absorpt_correction_type analytical
_exptl_absorpt_process_details '(Spek, 1997)'
_exptl_crystal_colour orange--yellow
_exptl_crystal_density_diffrn 1.560
_exptl_crystal_density_method 'not measured'
_exptl_crystal_description needle
_exptl_crystal_F_000 336
_exptl_crystal_size_max .70
_exptl_crystal_size_mid .25
_exptl_crystal_size_min .18
_refine_diff_density_max .199
_refine_diff_density_min -.151
_refine_ls_extinction_coef .0079(12)
_refine_ls_extinction_method SHELXL97
_refine_ls_goodness_of_fit_ref 1.097
_refine_ls_hydrogen_treatment constr
_refine_ls_matrix_type full
_refine_ls_number_parameters 110
_refine_ls_number_reflns 1355
_refine_ls_number_restraints 0
_refine_ls_restrained_S_all 1.097
_refine_ls_R_factor_all .041
_refine_ls_R_factor_gt .037
_refine_ls_shift/su_max .001
_refine_ls_shift/su_mean .000
_refine_ls_structure_factor_coef Fsqd
_refine_ls_weighting_details 'w = 1/[\s^2^(Fo^2^)+(0.0544P)^2^+0.1541P] where P = (Fo^2^+2Fc^2^)/3'
_refine_ls_weighting_scheme calc
_refine_ls_wR_factor_ref .109
_reflns_number_gt 1223
_reflns_number_total 1355
_reflns_threshold_expression I>2\s(I)
_cod_data_source_file qd0040.cif
_cod_data_source_block I
_cod_depositor_comments
;
The following automatic conversions were performed:
'_symmetry_cell_setting' value 'Monoclinic' changed to 'monoclinic'
according to '/home/saulius/struct/CIF-dictionaries/cif_core.dic'
dictionary named 'cif_core.dic' version 2.4.1 from 2010-06-29.

Automatic conversion script
Id: cif_fix_enum 1527 2010-12-29 10:47:43Z saulius 

The following automatic conversions were performed:

'_symmetry_cell_setting' value 'Monoclinic-' changed to 'monoclinic'
according to /home/saulius/struct/CIF-dictionaries/cif_core.dic
dictionary named 'cif_core.dic' version 2.4.1 from 2010-06-29.

Automatic conversion script
Id: cif_fix_values 1715 2011-07-08 13:25:40Z adriana 

The following automatic conversions were performed:

'_refine_ls_weighting_scheme' value 'calc w =
1/[\s^2^(Fo^2^)+(0.0544P)^2^+0.1541P] where P = (Fo^2^+2Fc^2^)/3' was
changed to 'calc'. New tag '_refine_ls_weighting_details' was
created. The value of the new tag was set to 'w =
1/[\s^2^(Fo^2^)+(0.0544P)^2^+0.1541P] where P = (Fo^2^+2Fc^2^)/3'.

Automatic conversion script
Id: cif_fix_values 3143 2015-03-26 13:38:13Z robertas 
;
_cod_original_sg_symbol_H-M 'P 21/n'
_cod_database_code 2011476
_cod_database_fobs_code 2011476

loop_
_symmetry_equiv_pos_as_xyz
'x, y, z'
'-x+1/2, y+1/2, -z+1/2'
'-x, -y, -z'
'x-1/2, -y-1/2, z-1/2'

loop_
_atom_site_label
_atom_site_fract_x
_atom_site_fract_y
_atom_site_fract_z
_atom_site_U_iso_or_equiv
_atom_site_adp_type
_atom_site_calc_flag
_atom_site_refinement_flags
_atom_site_occupancy
_atom_site_disorder_assembly
_atom_site_disorder_group
_atom_site_type_symbol
C7 .4179(3) .28020(14) .04060(9) .0407(3) Uani d . 1 . . C
C6 .2458(3) .33636(16) .09695(11) .0474(4) Uani d . 1 . . C
H6 .1338 .4098 .0753 .057 Uiso calc R 1 . . H
C5 .2390(3) .28378(17) .18587(11) .0503(4) Uani d . 1 . . C
H5 .1229 .3232 .2230 .060 Uiso calc R 1 . . H
C4 .4001(3) .17484(16) .22000(10) .0470(4) Uani d . 1 . . C
H4 .3930 .1403 .2795 .056 Uiso calc R 1 . . H
C3A .5750(3) .11678(15) .16378(10) .0418(3) Uani d . 1 . . C
C3 .7637(3) .00659(17) .17263(11) .0499(4) Uani d . 1 . . C
H3 .8028 -.0486 .2254 .060 Uiso calc R 1 . . H
N2 .8762(2) -.00789(13) .09720(9) .0511(4) Uani d . 1 . . N
N1 .7668(2) .09196(12) .03689(8) .0447(3) Uani d . 1 . . N
H1 .8091 .1041 -.0179 .054 Uiso calc R 1 . . H
C1A .5843(3) .16938(14) .07349(9) .0384(3) Uani d . 1 . . C
N8 .4260(3) .33609(13) -.05120(9) .0500(3) Uani d . 1 . . N
O9 .5911(3) .28690(14) -.09639(8) .0706(4) Uani d . 1 . . O
O10 .2714(3) .43003(14) -.08015(9) .0680(4) Uani d . 1 . . O

loop_
_atom_site_aniso_label
_atom_site_aniso_U_11
_atom_site_aniso_U_22
_atom_site_aniso_U_33
_atom_site_aniso_U_12
_atom_site_aniso_U_13
_atom_site_aniso_U_23
C7 .0403(7) .0418(7) .0409(7) -.0041(5) .0088(5) -.0035(5)
C6 .0426(7) .0463(8) .0543(8) .0037(6) .0109(6) -.0070(6)
C5 .0459(8) .0571(9) .0519(8) .0004(7) .0205(6) -.0123(7)
C4 .0475(8) .0561(9) .0402(7) -.0043(6) .0157(6) -.0047(6)
C3A .0384(7) .0456(7) .0426(7) -.0033(6) .0100(5) -.0038(6)
C3 .0453(8) .0523(8) .0532(8) .0037(6) .0101(6) .0029(7)
N2 .0438(7) .0503(7) .0608(8) .0064(5) .0128(5) -.0042(6)
N1 .0421(6) .0480(7) .0470(6) .0008(5) .0169(5) -.0066(5)
C1A .0340(6) .0417(7) .0415(7) -.0054(5) .0120(5) -.0085(5)
N8 .0553(7) .0507(7) .0449(7) -.0056(6) .0102(5) -.0012(5)
O9 .0865(9) .0781(9) .0549(7) .0056(7) .0357(6) .0059(6)
O10 .0755(8) .0666(8) .0594(7) .0098(6) .0011(6) .0119(6)

loop_
_atom_type_symbol
_atom_type_description
_atom_type_scat_dispersion_real
_atom_type_scat_dispersion_imag
_atom_type_scat_source
C C .0181 .0091 'International Tables Vol C Tables 4.2.6.8 and 6.1.1.4'
H H .0000 .0000 'International Tables Vol C Tables 4.2.6.8 and 6.1.1.4'
N N .0311 .0180 'International Tables Vol C Tables 4.2.6.8 and 6.1.1.4'
O O .0492 .0322 'International Tables Vol C Tables 4.2.6.8 and 6.1.1.4'

loop_
_geom_angle_atom_site_label_1
_geom_angle_atom_site_label_2
_geom_angle_atom_site_label_3
_geom_angle
C6 C7 C1A 119.42(13)
C6 C7 N8 120.17(13)
C1A C7 N8 120.41(12)
C7 C6 C5 120.42(14)
C7 C6 H6 119.8
C5 C6 H6 119.8
C4 C5 C6 121.42(13)
C4 C5 H5 119.3
C6 C5 H5 119.3
C5 C4 C3A 118.83(13)
C5 C4 H4 120.6
C3A C4 H4 120.6
C4 C3A C1A 120.32(13)
C4 C3A C3 135.63(14)
C1A C3A C3 104.04(12)
N2 C3 C3A 111.54(14)
N2 C3 H3 124.2
C3A C3 H3 124.2
C3 N2 N1 106.21(12)
C1A N1 N2 111.85(11)
C1A N1 H1 124.1
N2 N1 H1 124.1
N1 C1A C7 134.06(13)
N1 C1A C3A 106.35(12)
C7 C1A C3A 119.58(12)
O9 N8 O10 123.12(14)
O9 N8 C7 117.43(13)
O10 N8 C7 119.45(13)

loop_
_geom_bond_atom_site_label_1
_geom_bond_atom_site_label_2
_geom_bond_site_symmetry_2
_geom_bond_distance
_geom_bond_publ_flag
C7 C6 . 1.3818(19) ?
C7 C1A . 1.3970(19) ?
C7 N8 . 1.4425(18) ?
C6 C5 . 1.391(2) ?
C6 H6 . .9300 ?
C5 C4 . 1.374(2) ?
C5 H5 . .9300 ?
C4 C3A . 1.3975(19) ?
C4 H4 . .9300 ?
C3A C1A . 1.4115(19) ?
C3A C3 . 1.417(2) ?
C3 N2 . 1.309(2) ?
C3 H3 . .9300 ?
N2 N1 . 1.3620(18) ?
N1 C1A . 1.3480(17) ?
N1 H1 . .8600 ?
N8 O9 . 1.2234(17) ?
N8 O10 . 1.2265(18) ?

loop_
_geom_hbond_atom_site_label_D
_geom_hbond_atom_site_label_H
_geom_hbond_atom_site_label_A
_geom_hbond_site_symmetry_A
_geom_hbond_distance_DH
_geom_hbond_distance_HA
_geom_hbond_distance_DA
_geom_hbond_angle_DHA
_geom_hbond_publ_flag
N1 H1 N2 3_755 .86 2.280 2.941(2) 133.74 yes
N1 H1 O9 . .86 2.289 2.749(2) 113.65 yes

loop_
_geom_torsion_atom_site_label_1
_geom_torsion_atom_site_label_2
_geom_torsion_atom_site_label_3
_geom_torsion_atom_site_label_4
_geom_torsion
C1A C7 C6 C5 .4(2)
N8 C7 C6 C5 -179.38(13)
C7 C6 C5 C4 -.4(2)
C6 C5 C4 C3A .3(2)
C5 C4 C3A C1A -.2(2)
C5 C4 C3A C3 -179.04(16)
C4 C3A C3 N2 178.86(16)
C1A C3A C3 N2 -.13(17)
C3A C3 N2 N1 .27(17)
C3 N2 N1 C1A -.31(16)
N2 N1 C1A C7 -179.01(14)
N2 N1 C1A C3A .23(15)
C6 C7 C1A N1 178.93(14)
N8 C7 C1A N1 -1.3(2)
C6 C7 C1A C3A -.2(2)
N8 C7 C1A C3A 179.54(12)
C4 C3A C1A N1 -179.25(12)
C3 C3A C1A N1 -.06(15)
C4 C3A C1A C7 .1(2)
C3 C3A C1A C7 179.31(12)
C6 C7 N8 O9 176.57(14)
C1A C7 N8 O9 -3.2(2)
C6 C7 N8 O10 -2.9(2)
C1A C7 N8 O10 177.36(12)

loop_
_cod_related_entry_id
_cod_related_entry_database
_cod_related_entry_code
1 ChemSpider 1821
